data_2202418
loop_
_publ_author_name
'Wagner, Timothy R.'
'Gadikota, Rajendrakumar Reddy'
'Callam, Christopher S.'
'Lowary, Todd L.'

_publ_section_title 1-(2',3'-Anhydro-5'-<i>O</i>-benzoyl-\b-<small>D</small>-lyxofuransoyl)-5-fluorouracil
_journal_issue 7
_journal_name_full 'Acta Crystallographica Section E'
_journal_page_first o1063
_journal_page_last o1065
_journal_paper_doi 10.1107/S1600536803012352
_journal_volume 59
_journal_year 2003
_chemical_formula_iupac 'C16 H13 F N2 O6'
_chemical_formula_moiety 'C16 H13 F N2 O6'
_chemical_formula_sum 'C16 H13 F N2 O6'
_chemical_formula_weight 348.28
_chemical_name_systematic
;
1-(2',3'-Anhydro-5'-O-benzoyl-\b-D-lyxofuranoyl)-5-fluorouracil
;
_space_group_IT_number 4
_symmetry_cell_setting monoclinic
_symmetry_space_group_name_Hall 'P 2yb'
_symmetry_space_group_name_H-M 'P 1 21 1'
_atom_sites_solution_hydrogens geom
_atom_sites_solution_primary direct
_atom_sites_solution_secondary difmap
_audit_creation_method SHELXL-97
_cell_angle_alpha 90.00
_cell_angle_beta 100.928(9)
_cell_angle_gamma 90.00
_cell_formula_units_Z 2
_cell_length_a 7.3537(8)
_cell_length_b 5.5149(8)
_cell_length_c 19.290(2)
_cell_measurement_reflns_used 96
_cell_measurement_temperature 298(2)
_cell_measurement_theta_max 25.34
_cell_measurement_theta_min 2.82
_cell_volume 768.12(16)
_computing_cell_refinement XSCANS
_computing_data_collection 'XSCANS (Bruker, 1996)'
_computing_data_reduction XSCANS
_computing_molecular_graphics 'XP (Bruker, 2001)'
_computing_publication_material SHELXL97
_computing_structure_refinement 'SHELXL97 (Sheldrick, 1997)'
_computing_structure_solution 'SHELXS97 (Sheldrick, 1997)'
_diffrn_ambient_temperature 298(2)
_diffrn_measured_fraction_theta_full 0.947
_diffrn_measured_fraction_theta_max 0.947
_diffrn_measurement_device_type 'Bruker P4'
_diffrn_measurement_method \q/2\q
_diffrn_radiation_monochromator graphite
_diffrn_radiation_source 'fine-focus sealed tube'
_diffrn_radiation_type MoK\a
_diffrn_radiation_wavelength 0.71073
_diffrn_reflns_av_R_equivalents 0.0481
_diffrn_reflns_av_sigmaI/netI 0.0650
_diffrn_reflns_limit_h_max 9
_diffrn_reflns_limit_h_min -9
_diffrn_reflns_limit_k_max 7
_diffrn_reflns_limit_k_min -7
_diffrn_reflns_limit_l_max 25
_diffrn_reflns_limit_l_min -25
_diffrn_reflns_number 3910
_diffrn_reflns_theta_full 27.48
_diffrn_reflns_theta_max 27.48
_diffrn_reflns_theta_min 2.82
_diffrn_standards_decay_% 0
_diffrn_standards_interval_count 97
_diffrn_standards_number 3
_exptl_absorpt_coefficient_mu 0.124
_exptl_absorpt_correction_T_max 0.981
_exptl_absorpt_correction_T_min 0.834
_exptl_absorpt_correction_type '\y scan'
_exptl_absorpt_process_details '(XPREP; Bruker, 2001)'
_exptl_crystal_colour colorless
_exptl_crystal_density_diffrn 1.506
_exptl_crystal_density_method 'not measured'
_exptl_crystal_description plate
_exptl_crystal_F_000 360
_exptl_crystal_size_max 0.32
_exptl_crystal_size_mid 0.20
_exptl_crystal_size_min 0.07
_refine_diff_density_max 0.274
_refine_diff_density_min -0.269
_refine_ls_extinction_coef 0.039(8)
_refine_ls_extinction_expression Fc^*^=kFc[1+0.001xFc^2^\l^3^/sin(2\q)]^-1/4^
_refine_ls_extinction_method SHELXL97
_refine_ls_goodness_of_fit_ref 1.052
_refine_ls_hydrogen_treatment constr
_refine_ls_matrix_type full
_refine_ls_number_parameters 227
_refine_ls_number_reflns 1839
_refine_ls_number_restraints 1
_refine_ls_restrained_S_all 1.052
_refine_ls_R_factor_all 0.1066
_refine_ls_R_factor_gt 0.0519
_refine_ls_shift/su_max <0.001
_refine_ls_shift/su_mean 0.000
_refine_ls_structure_factor_coef Fsqd
_refine_ls_weighting_details 'calc w = 1/[\s^2^(Fo^2^)+(0.0707P)^2^] where P = (Fo^2^+2Fc^2^)/3'
_refine_ls_weighting_scheme calc
_refine_ls_wR_factor_gt 0.1146
_refine_ls_wR_factor_ref 0.1511
_reflns_number_gt 980
_reflns_number_total 1839
_reflns_threshold_expression I>2\s(I)
_cod_data_source_file cf6257.cif
_cod_data_source_block I
_cod_original_cell_volume 768.13(17)
_cod_original_sg_symbol_H-M 'P 21'
_cod_database_code 2202418
_cod_database_fobs_code 2202418

loop_
_symmetry_equiv_pos_as_xyz
'x, y, z'
'-x, y+1/2, -z'

loop_
_atom_site_label
_atom_site_fract_x
_atom_site_fract_y
_atom_site_fract_z
_atom_site_U_iso_or_equiv
_atom_site_adp_type
_atom_site_calc_flag
_atom_site_refinement_flags
_atom_site_occupancy
_atom_site_disorder_assembly
_atom_site_disorder_group
_atom_site_type_symbol
F1 0.8732(4) -0.4285(7) 0.19297(15) 0.0615(9) Uani d . 1 . . F
O1 0.5109(4) 0.3444(7) 0.18779(16) 0.0470(9) Uani d . 1 . . O
O2 0.2866(5) -0.0274(7) 0.1889(2) 0.0594(11) Uani d . 1 . . O
O3 0.5312(6) 0.5828(10) 0.3127(2) 0.0737(13) Uani d . 1 . . O
O4 0.4104(8) 0.6893(13) 0.4046(3) 0.123(2) Uani d . 1 . . O
O5 1.0030(5) -0.3851(8) 0.06968(17) 0.0545(10) Uani d . 1 . . O
O6 0.6325(5) 0.2691(8) 0.00678(18) 0.0598(11) Uani d . 1 . . O
N1 0.6133(5) 0.0793(8) 0.11036(18) 0.0387(9) Uani d . 1 . . N
N2 0.8221(5) -0.0490(8) 0.0413(2) 0.0451(11) Uani d . 1 . . N
H2 0.8733 -0.0263 0.0053 0.054 Uiso calc R 1 . . H
C1 0.4609(6) 0.2329(10) 0.1215(2) 0.0415(11) Uani d . 1 . . C
H1 0.4393 0.3581 0.0848 0.050 Uiso calc R 1 . . H
C2 0.2817(6) 0.1024(11) 0.1230(3) 0.0514(13) Uani d . 1 . . C
H2A 0.1991 0.0519 0.0794 0.062 Uiso calc R 1 . . H
C3 0.2094(7) 0.2134(10) 0.1808(3) 0.0494(13) Uani d . 1 . . C
H3 0.0759 0.2381 0.1769 0.059 Uiso calc R 1 . . H
C4 0.3443(7) 0.4048(10) 0.2140(3) 0.0482(13) Uani d . 1 . . C
H4 0.2998 0.5653 0.1967 0.058 Uiso calc R 1 . . H
C5 0.3866(8) 0.4056(13) 0.2916(3) 0.0682(17) Uani d . 1 . . C
H5A 0.2773 0.4485 0.3102 0.082 Uiso calc R 1 . . H
H5B 0.4281 0.2464 0.3092 0.082 Uiso calc R 1 . . H
C6 0.5287(10) 0.7106(14) 0.3701(3) 0.0715(18) Uani d . 1 . . C
C7 0.6879(10) 0.8800(13) 0.3863(3) 0.0686(17) Uani d . 1 . . C
C8 0.6836(12) 1.0581(15) 0.4361(3) 0.089(2) Uani d . 1 . . C
H8 0.5856 1.0650 0.4602 0.107 Uiso calc R 1 . . H
C9 0.8265(16) 1.2282(19) 0.4504(5) 0.114(3) Uani d . 1 . . C
H9 0.8222 1.3514 0.4829 0.136 Uiso calc R 1 . . H
C10 0.9705(15) 1.213(2) 0.4168(5) 0.117(3) Uani d . 1 . . C
H10 1.0666 1.3244 0.4270 0.140 Uiso calc R 1 . . H
C11 0.9779(11) 1.0343(17) 0.3675(4) 0.099(3) Uani d . 1 . . C
H11 1.0781 1.0268 0.3445 0.118 Uiso calc R 1 . . H
C12 0.8366(10) 0.8664(15) 0.3522(3) 0.0764(19) Uani d . 1 . . C
H12 0.8415 0.7450 0.3191 0.092 Uiso calc R 1 . . H
C13 0.6756(6) -0.1014(10) 0.1576(2) 0.0416(11) Uani d . 1 . . C
H13 0.6256 -0.1180 0.1982 0.050 Uiso calc R 1 . . H
C14 0.8082(6) -0.2546(10) 0.1459(2) 0.0413(11) Uani d . 1 . . C
C15 0.8867(6) -0.2409(10) 0.0842(2) 0.0411(11) Uani d . 1 . . C
C16 0.6836(6) 0.1120(10) 0.0497(2) 0.0412(11) Uani d . 1 . . C

loop_
_atom_site_aniso_label
_atom_site_aniso_U_11
_atom_site_aniso_U_22
_atom_site_aniso_U_33
_atom_site_aniso_U_12
_atom_site_aniso_U_13
_atom_site_aniso_U_23
F1 0.0523(18) 0.065(2) 0.0735(19) 0.0231(18) 0.0278(14) 0.0224(19)
O1 0.0360(17) 0.050(2) 0.0567(19) -0.0027(17) 0.0123(14) -0.0085(17)
O2 0.049(2) 0.0325(19) 0.103(3) 0.0025(18) 0.031(2) 0.006(2)
O3 0.077(3) 0.082(3) 0.066(2) -0.012(3) 0.023(2) -0.029(3)
O4 0.123(4) 0.152(6) 0.112(4) -0.020(5) 0.066(3) -0.052(4)
O5 0.0420(19) 0.060(2) 0.066(2) 0.006(2) 0.0232(16) -0.005(2)
O6 0.049(2) 0.068(3) 0.065(2) 0.007(2) 0.0185(17) 0.023(2)
N1 0.0327(19) 0.043(2) 0.0426(19) 0.005(2) 0.0116(16) 0.004(2)
N2 0.038(2) 0.056(3) 0.045(2) -0.001(2) 0.0169(17) 0.003(2)
C1 0.035(2) 0.037(3) 0.053(3) 0.001(2) 0.008(2) -0.008(2)
C2 0.038(3) 0.046(3) 0.070(3) 0.001(3) 0.010(2) -0.009(3)
C3 0.034(2) 0.036(3) 0.080(4) 0.004(2) 0.016(2) -0.005(3)
C4 0.043(3) 0.035(3) 0.069(3) 0.009(2) 0.019(2) -0.002(3)
C5 0.070(4) 0.068(4) 0.073(4) -0.010(4) 0.029(3) -0.018(4)
C6 0.086(5) 0.070(4) 0.059(3) 0.010(4) 0.016(3) -0.015(4)
C7 0.086(4) 0.064(4) 0.051(3) 0.007(4) 0.002(3) -0.006(3)
C8 0.120(6) 0.074(5) 0.067(4) 0.019(5) 0.004(4) -0.017(4)
C9 0.162(10) 0.078(6) 0.083(5) -0.003(8) -0.023(6) -0.019(5)
C10 0.129(9) 0.089(7) 0.108(7) -0.027(7) -0.037(6) -0.003(7)
C11 0.090(5) 0.096(7) 0.101(5) -0.020(6) -0.005(4) 0.005(5)
C12 0.080(5) 0.075(5) 0.071(4) -0.002(4) 0.008(3) -0.005(4)
C13 0.036(2) 0.044(3) 0.048(2) 0.008(2) 0.017(2) 0.006(2)
C14 0.036(2) 0.043(3) 0.047(2) 0.007(3) 0.014(2) 0.010(3)
C15 0.033(2) 0.043(3) 0.049(3) 0.000(3) 0.011(2) -0.003(3)
C16 0.030(2) 0.045(3) 0.048(3) -0.002(2) 0.006(2) 0.004(3)

loop_
_atom_type_symbol
_atom_type_description
_atom_type_scat_dispersion_real
_atom_type_scat_dispersion_imag
_atom_type_scat_source
C C 0.0033 0.0016 'International Tables Vol C Tables 4.2.6.8 and 6.1.1.4'
H H 0.0000 0.0000 'International Tables Vol C Tables 4.2.6.8 and 6.1.1.4'
N N 0.0061 0.0033 'International Tables Vol C Tables 4.2.6.8 and 6.1.1.4'
O O 0.0106 0.0060 'International Tables Vol C Tables 4.2.6.8 and 6.1.1.4'
F F 0.0171 0.0103 'International Tables Vol C Tables 4.2.6.8 and 6.1.1.4'

loop_
_geom_angle_atom_site_label_1
_geom_angle_atom_site_label_2
_geom_angle_atom_site_label_3
_geom_angle
_geom_angle_publ_flag
C1 O1 C4 109.0(3) yes
C3 O2 C2 60.5(3) yes
C6 O3 C5 118.3(5) no
C13 N1 C16 121.9(4) no
C13 N1 C1 119.7(4) no
C16 N1 C1 118.2(4) no
C15 N2 C16 127.1(4) no
C15 N2 H2 116.5 no
C16 N2 H2 116.5 no
O1 C1 N1 108.3(3) yes
O1 C1 C2 105.7(4) yes
N1 C1 C2 115.2(4) yes
O1 C1 H1 109.2 no
N1 C1 H1 109.2 no
C2 C1 H1 109.2 no
O2 C2 C3 59.4(3) yes
O2 C2 C1 112.1(4) no
C3 C2 C1 105.2(4) yes
O2 C2 H2A 121.3 no
C3 C2 H2A 121.3 no
C1 C2 H2A 121.3 no
O2 C3 C2 60.1(4) yes
O2 C3 C4 112.7(4) no
C2 C3 C4 108.3(4) yes
O2 C3 H3 120.3 no
C2 C3 H3 120.3 no
C4 C3 H3 120.3 no
O1 C4 C5 109.0(4) no
O1 C4 C3 102.8(4) yes
C5 C4 C3 115.5(5) no
O1 C4 H4 109.7 no
C5 C4 H4 109.7 no
C3 C4 H4 109.7 no
O3 C5 C4 107.0(5) no
O3 C5 H5A 110.3 no
C4 C5 H5A 110.3 no
O3 C5 H5B 110.3 no
C4 C5 H5B 110.3 no
H5A C5 H5B 108.6 no
O4 C6 O3 122.9(7) no
O4 C6 C7 124.9(6) no
O3 C6 C7 112.2(5) no
C8 C7 C12 119.7(7) no
C8 C7 C6 118.3(7) no
C12 C7 C6 122.0(6) no
C7 C8 C9 120.0(8) no
C7 C8 H8 120.0 no
C9 C8 H8 120.0 no
C10 C9 C8 119.6(9) no
C10 C9 H9 120.2 no
C8 C9 H9 120.2 no
C9 C10 C11 121.1(10) no
C9 C10 H10 119.5 no
C11 C10 H10 119.5 no
C10 C11 C12 120.0(9) no
C10 C11 H11 120.0 no
C12 C11 H11 120.0 no
C11 C12 C7 119.6(7) no
C11 C12 H12 120.2 no
C7 C12 H12 120.2 no
C14 C13 N1 120.6(4) no
C14 C13 H13 119.7 no
N1 C13 H13 119.7 no
C13 C14 F1 120.8(4) no
C13 C14 C15 122.1(4) no
F1 C14 C15 117.1(4) no
O5 C15 N2 122.3(4) no
O5 C15 C14 124.3(5) no
N2 C15 C14 113.4(4) no
O6 C16 N1 124.0(5) no
O6 C16 N2 121.3(4) no
N1 C16 N2 114.7(4) no

loop_
_geom_bond_atom_site_label_1
_geom_bond_atom_site_label_2
_geom_bond_site_symmetry_2
_geom_bond_distance
_geom_bond_publ_flag
F1 C14 . 1.344(6) no
O1 C1 . 1.404(5) yes
O1 C4 . 1.450(6) yes
O2 C3 . 1.441(6) yes
O2 C2 . 1.452(7) yes
O3 C6 . 1.315(7) no
O3 C5 . 1.445(8) yes
O4 C6 . 1.197(8) no
O5 C15 . 1.238(6) no
O6 C16 . 1.208(6) no
N1 C13 . 1.370(6) no
N1 C16 . 1.377(6) no
N1 C1 . 1.453(6) yes
N2 C15 . 1.372(6) no
N2 C16 . 1.384(6) no
N2 H2 . 0.860 no
C1 C2 . 1.507(7) yes
C1 H1 . 0.980 no
C2 C3 . 1.457(7) yes
C2 H2A . 0.980 no
C3 C4 . 1.506(8) yes
C3 H3 . 0.980 no
C4 C5 . 1.469(7) yes
C4 H4 . 0.980 no
C5 H5A . 0.970 no
C5 H5B . 0.970 no
C6 C7 . 1.484(10) no
C7 C8 . 1.378(9) no
C7 C12 . 1.382(9) no
C8 C9 . 1.396(12) no
C8 H8 . 0.930 no
C9 C10 . 1.345(12) no
C9 H9 . 0.930 no
C10 C11 . 1.377(13) no
C10 H10 . 0.930 no
C11 C12 . 1.381(10) no
C11 H11 . 0.930 no
C12 H12 . 0.930 no
C13 C14 . 1.341(7) no
C13 H13 . 0.930 no
C14 C15 . 1.420(6) no

loop_
_geom_hbond_atom_site_label_D
_geom_hbond_atom_site_label_H
_geom_hbond_atom_site_label_A
_geom_hbond_site_symmetry_A
_geom_hbond_distance_DH
_geom_hbond_distance_HA
_geom_hbond_distance_DA
_geom_hbond_angle_DHA
_geom_hbond_publ_flag
N2 H2 O5 2_755 0.86 2.01 2.846(5) 165 yes

loop_
_geom_torsion_atom_site_label_1
_geom_torsion_atom_site_label_2
_geom_torsion_atom_site_label_3
_geom_torsion_atom_site_label_4
_geom_torsion
_geom_torsion_publ_flag
C4 O1 C1 N1 -154.4(4) no
C4 O1 C1 C2 -30.4(5) yes
C13 N1 C1 O1 57.7(5) yes
C16 N1 C1 O1 -126.0(5) yes
C13 N1 C1 C2 -60.3(5) no
C16 N1 C1 C2 115.9(5) no
C3 O2 C2 C1 95.1(5) no
O1 C1 C2 O2 -44.1(5) no
N1 C1 C2 O2 75.4(5) no
O1 C1 C2 C3 18.6(5) yes
N1 C1 C2 C3 138.1(4) no
C2 O2 C3 C4 -98.7(5) no
C1 C2 C3 O2 -107.0(4) no
O2 C2 C3 C4 106.2(4) no
C1 C2 C3 C4 -0.8(6) yes
C1 O1 C4 C5 152.3(5) no
C1 O1 C4 C3 29.2(5) yes
O2 C3 C4 O1 48.0(5) no
C2 C3 C4 O1 -16.5(5) yes
O2 C3 C4 C5 -70.6(6) no
C2 C3 C4 C5 -135.1(5) no
C6 O3 C5 C4 144.5(5) no
O1 C4 C5 O3 58.9(6) yes
C3 C4 C5 O3 174.1(5) yes
C5 O3 C6 O4 -1.3(10) no
C5 O3 C6 C7 178.5(6) no
O4 C6 C7 C8 -13.0(11) no
O3 C6 C7 C8 167.2(6) no
O4 C6 C7 C12 168.3(8) no
O3 C6 C7 C12 -11.5(9) no
C12 C7 C8 C9 1.9(10) no
C6 C7 C8 C9 -176.9(7) no
C7 C8 C9 C10 -1.9(13) no
C8 C9 C10 C11 1.2(15) no
C9 C10 C11 C12 -0.4(14) no
C10 C11 C12 C7 0.4(11) no
C8 C7 C12 C11 -1.1(10) no
C6 C7 C12 C11 177.6(6) no
C16 N1 C13 C14 -0.3(7) no
C1 N1 C13 C14 175.8(5) no
N1 C13 C14 F1 178.3(4) no
N1 C13 C14 C15 -1.3(8) no
C16 N2 C15 O5 175.0(5) no
C16 N2 C15 C14 -5.4(7) no
C13 C14 C15 O5 -176.5(5) no
F1 C14 C15 O5 3.8(7) no
C13 C14 C15 N2 3.9(7) no
F1 C14 C15 N2 -175.8(4) no
C13 N1 C16 O6 -180.0(5) no
C1 N1 C16 O6 3.9(7) no
C13 N1 C16 N2 -0.8(6) no
C1 N1 C16 N2 -176.9(4) no
C15 N2 C16 O6 -176.8(5) no
C15 N2 C16 N1 3.9(7) no

loop_
_cod_related_entry_id
_cod_related_entry_database
_cod_related_entry_code
1 ChemSpider 21174896
